data_7150527
loop_
_publ_author_name
'Evans, Amanda C.'
'Longbottom, Deborah A.'
'Matsuoka, Masato'
'Davies, John E.'
'Turner, Richard'
'Franckevi\<cius, Vilius'
'Ley, Steven V.'

_publ_section_title
;
 Highly diastereoselective desymmetrisation of cyclic meso-anhydrides
 and derivatisation for use in natural product synthesis
;
_journal_issue 4
_journal_name_full 'Organic &amp; Biomolecular Chemistry'
_journal_page_first 747
_journal_page_last 760
_journal_paper_doi 10.1039/b813494d
_journal_volume 7
_journal_year 2009
_chemical_absolute_configuration
;
1130 Friedel pairs were averaged for the refinement
;
_chemical_formula_moiety 'C18 H21 N O5'
_chemical_formula_sum 'C18 H21 N O5'
_chemical_formula_weight 331.36
_chemical_name_systematic
;
?
;
_space_group_IT_number 4
_symmetry_cell_setting monoclinic
_symmetry_space_group_name_Hall 'P 2yb'
_symmetry_space_group_name_H-M 'P 1 21 1'
_atom_sites_solution_hydrogens geom
_atom_sites_solution_primary direct
_atom_sites_solution_secondary difmap
_audit_creation_method SHELXL-97
_cell_angle_alpha 90.00
_cell_angle_beta 109.7370(10)
_cell_angle_gamma 90.00
_cell_formula_units_Z 2
_cell_length_a 9.0302(3)
_cell_length_b 8.0096(3)
_cell_length_c 12.1640(4)
_cell_measurement_reflns_used 3208
_cell_measurement_temperature 180(2)
_cell_measurement_theta_max 27.48
_cell_measurement_theta_min 1.02
_cell_volume 828.12(5)
_computing_cell_refinement 'HKL Scalepack (Otwinowski & Minor 1997)'
_computing_data_collection 'Collect (Nonius B.V. 1998)'
_computing_data_reduction
;
HKL Denzo and Scalepack (Otwinowski & Minor 1997)
;
_computing_publication_material 'SHELXL-97 (Sheldrick 1997)'
_computing_structure_refinement 'SHELXL-97 (Sheldrick 1997)'
_computing_structure_solution 'SIR-92 (Altomare et al. 1994)'
_diffrn_ambient_temperature 180(2)
_diffrn_measured_fraction_theta_full 0.992
_diffrn_measured_fraction_theta_max 0.992
_diffrn_measurement_device_type 'Nonius Kappa CCD'
_diffrn_measurement_method 'Thin slice \w and \f scans'
_diffrn_radiation_source 'fine-focus sealed tube'
_diffrn_radiation_type MoK\a
_diffrn_radiation_wavelength 0.71073
_diffrn_reflns_av_R_equivalents 0.0285
_diffrn_reflns_av_sigmaI/netI 0.0373
_diffrn_reflns_limit_h_max 11
_diffrn_reflns_limit_h_min -11
_diffrn_reflns_limit_k_max 10
_diffrn_reflns_limit_k_min -9
_diffrn_reflns_limit_l_max 15
_diffrn_reflns_limit_l_min -12
_diffrn_reflns_number 4767
_diffrn_reflns_theta_full 27.48
_diffrn_reflns_theta_max 27.48
_diffrn_reflns_theta_min 3.56
_exptl_absorpt_coefficient_mu 0.097
_exptl_absorpt_correction_T_max 0.994
_exptl_absorpt_correction_T_min 0.954
_exptl_absorpt_correction_type multi-scan
_exptl_absorpt_process_details
;
multi-scan from symmetry-related measurements
Sortav (Blessing 1995)
;
_exptl_crystal_colour colourless
_exptl_crystal_density_diffrn 1.329
_exptl_crystal_density_method 'not measured'
_exptl_crystal_description block
_exptl_crystal_F_000 352
_exptl_crystal_size_max 0.46
_exptl_crystal_size_mid 0.46
_exptl_crystal_size_min 0.07
_refine_diff_density_max 0.160
_refine_diff_density_min -0.171
_refine_diff_density_rms 0.046
_refine_ls_abs_structure_details 'Flack H D (1983), Acta Cryst. A39, 876-881'
_refine_ls_abs_structure_Flack 0.4(13)
_refine_ls_extinction_method none
_refine_ls_goodness_of_fit_ref 1.091
_refine_ls_hydrogen_treatment mixed
_refine_ls_matrix_type full
_refine_ls_number_parameters 220
_refine_ls_number_reflns 2025
_refine_ls_number_restraints 2
_refine_ls_restrained_S_all 1.091
_refine_ls_R_factor_all 0.0453
_refine_ls_R_factor_gt 0.0385
_refine_ls_shift/su_max 0.007
_refine_ls_shift/su_mean 0.001
_refine_ls_structure_factor_coef Fsqd
_refine_ls_weighting_details 'calc w=1/[\s^2^(Fo^2^)+(0.0305P)^2^+0.2182P] where P=(Fo^2^+2Fc^2^)/3'
_refine_ls_weighting_scheme calc
_refine_ls_wR_factor_gt 0.0866
_refine_ls_wR_factor_ref 0.0913
_reflns_number_gt 1838
_reflns_number_total 2025
_reflns_threshold_expression >2sigma(I)
_cod_data_source_file b813494d.txt
_cod_data_source_block sl0338
_cod_original_sg_symbol_H-M P2(1)
_cod_database_code 7150527

loop_
_symmetry_equiv_pos_as_xyz
'x, y, z'
'-x, y+1/2, -z'

loop_
_atom_site_label
_atom_site_type_symbol
_atom_site_fract_x
_atom_site_fract_y
_atom_site_fract_z
_atom_site_U_iso_or_equiv
_atom_site_adp_type
_atom_site_occupancy
_atom_site_symmetry_multiplicity
_atom_site_calc_flag
_atom_site_refinement_flags
_atom_site_disorder_assembly
_atom_site_disorder_group
O1 O 1.3058(2) 0.6255(3) 0.57244(16) 0.0488(5) Uani 1 1 d . . .
O2 O 0.87076(18) 0.5450(2) 0.31164(14) 0.0340(4) Uani 1 1 d . . .
O3 O 1.03462(17) 0.3445(2) 0.12564(14) 0.0326(4) Uani 1 1 d . . .
O4 O 0.8523(3) 0.4336(3) -0.16511(17) 0.0556(6) Uani 1 1 d . . .
O5 O 0.8057(2) 0.6231(2) -0.04612(18) 0.0442(5) Uani 1 1 d D . .
H5A H 0.861(3) 0.691(4) -0.086(3) 0.053 Uiso 1 1 d D . .
N1 N 0.9799(2) 0.4483(3) 0.27792(16) 0.0282(4) Uani 1 1 d . . .
C1 C 1.3206(3) 0.4614(4) 0.5447(2) 0.0384(6) Uani 1 1 d . . .
C2 C 1.4242(3) 0.3599(5) 0.6297(2) 0.0518(8) Uani 1 1 d . . .
H2 H 1.4857 0.4059 0.7029 0.062 Uiso 1 1 calc R . .
C3 C 1.4371(3) 0.1937(5) 0.6075(3) 0.0551(8) Uani 1 1 d . . .
H3 H 1.5068 0.1248 0.6658 0.066 Uiso 1 1 calc R . .
C4 C 1.3494(3) 0.1254(4) 0.5008(3) 0.0498(7) Uani 1 1 d . . .
H4 H 1.3566 0.0096 0.4865 0.060 Uiso 1 1 calc R . .
C5 C 1.2513(3) 0.2273(4) 0.4153(2) 0.0397(6) Uani 1 1 d . . .
H5 H 1.1934 0.1811 0.3413 0.048 Uiso 1 1 calc R . .
C6 C 1.2357(2) 0.3971(4) 0.43582(19) 0.0324(5) Uani 1 1 d . . .
C7 C 1.1401(3) 0.5122(3) 0.33913(19) 0.0294(5) Uani 1 1 d . . .
H7 H 1.1957 0.5249 0.2811 0.035 Uiso 1 1 calc R . .
C8 C 1.1110(3) 0.6873(3) 0.3807(2) 0.0365(5) Uani 1 1 d . . .
H8 H 1.1727 0.7737 0.3553 0.044 Uiso 1 1 calc R . .
C9 C 1.1511(3) 0.6906(4) 0.5121(2) 0.0424(6) Uani 1 1 d . . .
H9A H 1.1449 0.8069 0.5376 0.051 Uiso 1 1 calc R . .
H9B H 1.0725 0.6236 0.5333 0.051 Uiso 1 1 calc R . .
C10 C 0.9353(3) 0.7115(3) 0.3184(2) 0.0411(6) Uani 1 1 d . . .
H10A H 0.8901 0.7865 0.3635 0.049 Uiso 1 1 calc R . .
H10B H 0.9144 0.7589 0.2394 0.049 Uiso 1 1 calc R . .
C11 C 0.9336(2) 0.3931(3) 0.16543(18) 0.0263(4) Uani 1 1 d . . .
C12 C 0.7581(2) 0.3845(3) 0.09973(18) 0.0258(4) Uani 1 1 d . . .
H12 H 0.7118 0.4959 0.1064 0.031 Uiso 1 1 calc R . .
C13 C 0.6804(3) 0.2536(3) 0.1554(2) 0.0373(6) Uani 1 1 d . . .
H13A H 0.7131 0.2734 0.2406 0.045 Uiso 1 1 calc R . .
H13B H 0.5646 0.2656 0.1224 0.045 Uiso 1 1 calc R . .
C14 C 0.7260(3) 0.0775(4) 0.1333(3) 0.0500(8) Uani 1 1 d . . .
H14A H 0.8413 0.0634 0.1693 0.060 Uiso 1 1 calc R . .
H14B H 0.6744 -0.0039 0.1699 0.060 Uiso 1 1 calc R . .
C15 C 0.6770(3) 0.0437(4) 0.0037(3) 0.0558(8) Uani 1 1 d . . .
H15A H 0.5611 0.0522 -0.0313 0.067 Uiso 1 1 calc R . .
H15B H 0.7077 -0.0714 -0.0090 0.067 Uiso 1 1 calc R . .
C16 C 0.7524(3) 0.1659(3) -0.0568(3) 0.0416(6) Uani 1 1 d . . .
H16A H 0.7097 0.1469 -0.1422 0.050 Uiso 1 1 calc R . .
H16B H 0.8673 0.1455 -0.0306 0.050 Uiso 1 1 calc R . .
C17 C 0.7223(2) 0.3475(3) -0.03063(19) 0.0293(5) Uani 1 1 d . . .
H17 H 0.6067 0.3658 -0.0688 0.035 Uiso 1 1 calc R . .
C18 C 0.8017(3) 0.4692(4) -0.0881(2) 0.0347(6) Uani 1 1 d . . .

loop_
_atom_site_aniso_label
_atom_site_aniso_U_11
_atom_site_aniso_U_22
_atom_site_aniso_U_33
_atom_site_aniso_U_23
_atom_site_aniso_U_13
_atom_site_aniso_U_12
O1 0.0445(10) 0.0650(14) 0.0328(9) -0.0159(10) 0.0077(8) -0.0053(10)
O2 0.0338(8) 0.0387(9) 0.0337(9) -0.0046(8) 0.0170(7) 0.0037(8)
O3 0.0278(7) 0.0407(10) 0.0304(8) -0.0087(7) 0.0114(6) 0.0007(8)
O4 0.0632(12) 0.0763(16) 0.0365(10) -0.0070(10) 0.0290(9) -0.0071(12)
O5 0.0532(11) 0.0357(10) 0.0558(12) 0.0068(9) 0.0343(9) -0.0019(9)
N1 0.0255(9) 0.0349(10) 0.0260(9) -0.0029(8) 0.0111(7) 0.0028(8)
C1 0.0309(11) 0.0572(17) 0.0285(11) -0.0052(12) 0.0119(9) -0.0028(12)
C2 0.0317(12) 0.093(3) 0.0265(12) 0.0005(15) 0.0047(9) 0.0027(16)
C3 0.0363(14) 0.079(2) 0.0496(17) 0.0155(16) 0.0135(12) 0.0179(16)
C4 0.0380(14) 0.0568(18) 0.0544(17) 0.0088(16) 0.0153(13) 0.0122(14)
C5 0.0316(12) 0.0479(16) 0.0382(13) -0.0006(12) 0.0101(10) 0.0053(12)
C6 0.0248(10) 0.0470(14) 0.0265(10) -0.0009(10) 0.0101(9) -0.0022(11)
C7 0.0292(10) 0.0367(12) 0.0230(10) -0.0039(10) 0.0098(8) -0.0045(10)
C8 0.0444(13) 0.0346(13) 0.0328(12) -0.0047(10) 0.0161(11) -0.0054(11)
C9 0.0512(15) 0.0431(15) 0.0345(13) -0.0113(12) 0.0165(11) -0.0023(13)
C10 0.0502(15) 0.0353(13) 0.0388(13) -0.0020(11) 0.0163(11) 0.0079(12)
C11 0.0268(10) 0.0265(10) 0.0255(10) 0.0016(9) 0.0089(8) 0.0029(9)
C12 0.0257(10) 0.0261(10) 0.0256(10) 0.0026(9) 0.0088(8) 0.0023(9)
C13 0.0305(11) 0.0433(15) 0.0378(13) 0.0123(11) 0.0108(10) -0.0019(11)
C14 0.0360(13) 0.0344(15) 0.077(2) 0.0167(14) 0.0151(13) -0.0027(12)
C15 0.0388(14) 0.0324(14) 0.094(2) -0.0120(16) 0.0192(15) -0.0068(13)
C16 0.0320(12) 0.0401(15) 0.0493(15) -0.0183(12) 0.0095(11) -0.0030(11)
C17 0.0244(10) 0.0332(12) 0.0284(11) -0.0014(9) 0.0066(8) -0.0014(10)
C18 0.0289(11) 0.0488(15) 0.0249(11) 0.0038(10) 0.0071(9) 0.0022(11)

loop_
_atom_type_symbol
_atom_type_description
_atom_type_scat_dispersion_real
_atom_type_scat_dispersion_imag
_atom_type_scat_source
C C 0.0033 0.0016 'International Tables Vol C Tables 4.2.6.8 and 6.1.1.4'
H H 0.0000 0.0000 'International Tables Vol C Tables 4.2.6.8 and 6.1.1.4'
O O 0.0106 0.0060 'International Tables Vol C Tables 4.2.6.8 and 6.1.1.4'
N N 0.0061 0.0033 'International Tables Vol C Tables 4.2.6.8 and 6.1.1.4'

loop_
_geom_angle_atom_site_label_1
_geom_angle_atom_site_label_2
_geom_angle_atom_site_label_3
_geom_angle
_geom_angle_site_symmetry_1
_geom_angle_site_symmetry_3
_geom_angle_publ_flag
C1 O1 C9 112.3(2) . . ?
N1 O2 C10 102.34(17) . . ?
C18 O5 H5A 106(2) . . ?
C11 N1 O2 117.38(17) . . ?
C11 N1 C7 122.33(17) . . ?
O2 N1 C7 108.83(17) . . ?
O1 C1 C6 121.5(2) . . ?
O1 C1 C2 118.1(2) . . ?
C6 C1 C2 120.4(3) . . ?
C3 C2 C1 119.9(3) . . ?
C3 C2 H2 120.0 . . ?
C1 C2 H2 120.0 . . ?
C2 C3 C4 120.6(3) . . ?
C2 C3 H3 119.7 . . ?
C4 C3 H3 119.7 . . ?
C3 C4 C5 119.4(3) . . ?
C3 C4 H4 120.3 . . ?
C5 C4 H4 120.3 . . ?
C4 C5 C6 121.2(3) . . ?
C4 C5 H5 119.4 . . ?
C6 C5 H5 119.4 . . ?
C1 C6 C5 118.4(2) . . ?
C1 C6 C7 120.1(2) . . ?
C5 C6 C7 121.3(2) . . ?
N1 C7 C6 112.7(2) . . ?
N1 C7 C8 103.55(19) . . ?
C6 C7 C8 114.47(19) . . ?
N1 C7 H7 108.6 . . ?
C6 C7 H7 108.6 . . ?
C8 C7 H7 108.6 . . ?
C9 C8 C10 111.1(2) . . ?
C9 C8 C7 110.8(2) . . ?
C10 C8 C7 102.5(2) . . ?
C9 C8 H8 110.7 . . ?
C10 C8 H8 110.7 . . ?
C7 C8 H8 110.7 . . ?
O1 C9 C8 112.1(2) . . ?
O1 C9 H9A 109.2 . . ?
C8 C9 H9A 109.2 . . ?
O1 C9 H9B 109.2 . . ?
C8 C9 H9B 109.2 . . ?
H9A C9 H9B 107.9 . . ?
O2 C10 C8 104.1(2) . . ?
O2 C10 H10A 110.9 . . ?
C8 C10 H10A 110.9 . . ?
O2 C10 H10B 110.9 . . ?
C8 C10 H10B 110.9 . . ?
H10A C10 H10B 109.0 . . ?
O3 C11 N1 118.72(18) . . ?
O3 C11 C12 124.02(19) . . ?
N1 C11 C12 117.11(17) . . ?
C11 C12 C17 111.77(17) . . ?
C11 C12 C13 110.46(18) . . ?
C17 C12 C13 110.71(19) . . ?
C11 C12 H12 107.9 . . ?
C17 C12 H12 107.9 . . ?
C13 C12 H12 107.9 . . ?
C14 C13 C12 111.3(2) . . ?
C14 C13 H13A 109.4 . . ?
C12 C13 H13A 109.4 . . ?
C14 C13 H13B 109.4 . . ?
C12 C13 H13B 109.4 . . ?
H13A C13 H13B 108.0 . . ?
C15 C14 C13 110.4(2) . . ?
C15 C14 H14A 109.6 . . ?
C13 C14 H14A 109.6 . . ?
C15 C14 H14B 109.6 . . ?
C13 C14 H14B 109.6 . . ?
H14A C14 H14B 108.1 . . ?
C14 C15 C16 111.7(2) . . ?
C14 C15 H15A 109.3 . . ?
C16 C15 H15A 109.3 . . ?
C14 C15 H15B 109.3 . . ?
C16 C15 H15B 109.3 . . ?
H15A C15 H15B 107.9 . . ?
C15 C16 C17 111.8(2) . . ?
C15 C16 H16A 109.3 . . ?
C17 C16 H16A 109.3 . . ?
C15 C16 H16B 109.3 . . ?
C17 C16 H16B 109.3 . . ?
H16A C16 H16B 107.9 . . ?
C18 C17 C16 111.7(2) . . ?
C18 C17 C12 112.63(19) . . ?
C16 C17 C12 114.1(2) . . ?
C18 C17 H17 105.9 . . ?
C16 C17 H17 105.9 . . ?
C12 C17 H17 105.9 . . ?
O4 C18 O5 123.3(3) . . ?
O4 C18 C17 124.7(3) . . ?
O5 C18 C17 112.0(2) . . ?

loop_
_geom_bond_atom_site_label_1
_geom_bond_atom_site_label_2
_geom_bond_distance
_geom_bond_site_symmetry_2
_geom_bond_publ_flag
O1 C1 1.375(4) . ?
O1 C9 1.439(3) . ?
O2 N1 1.419(2) . ?
O2 C10 1.446(3) . ?
O3 C11 1.232(3) . ?
O4 C18 1.207(3) . ?
O5 C18 1.330(3) . ?
O5 H5A 0.975(18) . ?
N1 C11 1.362(3) . ?
N1 C7 1.477(3) . ?
C1 C6 1.386(3) . ?
C1 C2 1.398(4) . ?
C2 C3 1.371(6) . ?
C2 H2 0.9500 . ?
C3 C4 1.384(5) . ?
C3 H3 0.9500 . ?
C4 C5 1.382(4) . ?
C4 H4 0.9500 . ?
C5 C6 1.398(4) . ?
C5 H5 0.9500 . ?
C6 C7 1.514(3) . ?
C7 C8 1.543(3) . ?
C7 H7 1.0000 . ?
C8 C9 1.515(4) . ?
C8 C10 1.522(4) . ?
C8 H8 1.0000 . ?
C9 H9A 0.9900 . ?
C9 H9B 0.9900 . ?
C10 H10A 0.9900 . ?
C10 H10B 0.9900 . ?
C11 C12 1.516(3) . ?
C12 C17 1.537(3) . ?
C12 C13 1.540(3) . ?
C12 H12 1.0000 . ?
C13 C14 1.519(4) . ?
C13 H13A 0.9900 . ?
C13 H13B 0.9900 . ?
C14 C15 1.511(5) . ?
C14 H14A 0.9900 . ?
C14 H14B 0.9900 . ?
C15 C16 1.517(4) . ?
C15 H15A 0.9900 . ?
C15 H15B 0.9900 . ?
C16 C17 1.533(4) . ?
C16 H16A 0.9900 . ?
C16 H16B 0.9900 . ?
C17 C18 1.514(3) . ?
C17 H17 1.0000 . ?

loop_
_geom_torsion_atom_site_label_1
_geom_torsion_atom_site_label_2
_geom_torsion_atom_site_label_3
_geom_torsion_atom_site_label_4
_geom_torsion
_geom_torsion_site_symmetry_1
_geom_torsion_site_symmetry_2
_geom_torsion_site_symmetry_3
_geom_torsion_site_symmetry_4
_geom_torsion_publ_flag
C10 O2 N1 C11 -106.0(2) . . . . ?
C10 O2 N1 C7 38.4(2) . . . . ?
C9 O1 C1 C6 30.7(3) . . . . ?
C9 O1 C1 C2 -149.3(2) . . . . ?
O1 C1 C2 C3 177.0(3) . . . . ?
C6 C1 C2 C3 -2.9(4) . . . . ?
C1 C2 C3 C4 0.7(5) . . . . ?
C2 C3 C4 C5 1.7(4) . . . . ?
C3 C4 C5 C6 -1.8(4) . . . . ?
O1 C1 C6 C5 -177.2(2) . . . . ?
C2 C1 C6 C5 2.7(4) . . . . ?
O1 C1 C6 C7 8.0(4) . . . . ?
C2 C1 C6 C7 -172.0(2) . . . . ?
C4 C5 C6 C1 -0.4(4) . . . . ?
C4 C5 C6 C7 174.4(2) . . . . ?
C11 N1 C7 C6 -110.9(2) . . . . ?
O2 N1 C7 C6 106.8(2) . . . . ?
C11 N1 C7 C8 124.9(2) . . . . ?
O2 N1 C7 C8 -17.4(2) . . . . ?
C1 C6 C7 N1 -133.4(2) . . . . ?
C5 C6 C7 N1 51.9(3) . . . . ?
C1 C6 C7 C8 -15.4(3) . . . . ?
C5 C6 C7 C8 169.9(2) . . . . ?
N1 C7 C8 C9 109.2(2) . . . . ?
C6 C7 C8 C9 -13.8(3) . . . . ?
N1 C7 C8 C10 -9.4(2) . . . . ?
C6 C7 C8 C10 -132.4(2) . . . . ?
C1 O1 C9 C8 -61.4(3) . . . . ?
C10 C8 C9 O1 164.8(2) . . . . ?
C7 C8 C9 O1 51.5(3) . . . . ?
N1 O2 C10 C8 -43.6(2) . . . . ?
C9 C8 C10 O2 -86.0(3) . . . . ?
C7 C8 C10 O2 32.4(2) . . . . ?
O2 N1 C11 O3 163.0(2) . . . . ?
C7 N1 C11 O3 23.7(3) . . . . ?
O2 N1 C11 C12 -21.2(3) . . . . ?
C7 N1 C11 C12 -160.5(2) . . . . ?
O3 C11 C12 C17 -13.4(3) . . . . ?
N1 C11 C12 C17 171.0(2) . . . . ?
O3 C11 C12 C13 110.3(3) . . . . ?
N1 C11 C12 C13 -65.2(3) . . . . ?
C11 C12 C13 C14 -70.6(3) . . . . ?
C17 C12 C13 C14 53.7(3) . . . . ?
C12 C13 C14 C15 -59.2(3) . . . . ?
C13 C14 C15 C16 58.9(3) . . . . ?
C14 C15 C16 C17 -53.5(3) . . . . ?
C15 C16 C17 C18 178.3(2) . . . . ?
C15 C16 C17 C12 49.1(3) . . . . ?
C11 C12 C17 C18 -54.1(3) . . . . ?
C13 C12 C17 C18 -177.73(19) . . . . ?
C11 C12 C17 C16 74.6(2) . . . . ?
C13 C12 C17 C16 -49.0(2) . . . . ?
C16 C17 C18 O4 15.5(3) . . . . ?
C12 C17 C18 O4 145.4(2) . . . . ?
C16 C17 C18 O5 -166.3(2) . . . . ?
C12 C17 C18 O5 -36.4(3) . . . . ?

loop_
_cod_related_entry_id
_cod_related_entry_database
_cod_related_entry_code
1 ChemSpider 30653355
